data_4073502
loop_
_publ_author_name
'Wang, Yaping'
'Weissensteiner, Walter'
'Spindler, Felix'
'Arion, Vladimir B.'
'Mereiter, Kurt'

_publ_section_title
;
 Synthesis and Use in Asymmetric Hydrogenations of Solely Planar Chiral
 1,2-Disubstituted and 1,2,3-Trisubstituted Ferrocenyl
 Diphosphines:&#x00A0; A Comparative Study
;
_journal_issue 14
_journal_name_full Organometallics
_journal_page_first 3530
_journal_paper_doi 10.1021/om700405a
_journal_volume 26
_journal_year 2007
_chemical_formula_moiety 'C40 H40 Cl2 Fe P2 Pd'
_chemical_formula_sum 'C40 H40 Cl2 Fe P2 Pd'
_chemical_formula_weight 815.81
_chemical_name_common '1153 YW234 [PdCl2(10c)].solv'
_chemical_name_systematic
; 
((S~p~)-1-Diphenylphosphino-2-bis-(3,5-dimethylphenyl)phosphinomethyl-
3-methyl-ferrocene)-dichloropalladium(II), solvate with unknown
solvent
;
_space_group_IT_number 19
_symmetry_cell_setting orthorhombic
_symmetry_space_group_name_Hall 'P 2ac 2ab'
_symmetry_space_group_name_H-M 'P 21 21 21'
_atom_sites_solution_hydrogens geom
_atom_sites_solution_primary direct
_atom_sites_solution_secondary difmap
_audit_creation_method SHELXL-97
_cell_angle_alpha 90.00
_cell_angle_beta 90.00
_cell_angle_gamma 90.00
_cell_formula_units_Z 4
_cell_length_a 9.7526(5)
_cell_length_b 19.0518(10)
_cell_length_c 22.4483(12)
_cell_measurement_reflns_used 8781
_cell_measurement_temperature 100(2)
_cell_measurement_theta_max 29.85
_cell_measurement_theta_min 2.92
_cell_volume 4171.0(4)
_computing_cell_refinement 'Bruker SAINT'
_computing_data_collection 'Bruker SMART'
_computing_data_reduction 'Bruker SAINT, SADABS, XPREP'
_computing_molecular_graphics 'Bruker SHELXTL'
_computing_publication_material 'Bruker SHELXTL'
_computing_structure_refinement 'SHELXL-97 (Sheldrick, 1997)'
_computing_structure_solution 'SHELXS-97 (Sheldrick, 1997)'
_diffrn_ambient_temperature 100(2)
_diffrn_measured_fraction_theta_full 0.990
_diffrn_measured_fraction_theta_max 0.990
_diffrn_measurement_device_type 'CCD area detector'
_diffrn_measurement_method 'phi and omega scans'
_diffrn_radiation_monochromator graphite
_diffrn_radiation_source 'fine-focus sealed tube'
_diffrn_radiation_type MoK\a
_diffrn_radiation_wavelength 0.71073
_diffrn_reflns_av_R_equivalents 0.0333
_diffrn_reflns_av_sigmaI/netI 0.0260
_diffrn_reflns_limit_h_max 13
_diffrn_reflns_limit_h_min -13
_diffrn_reflns_limit_k_max 26
_diffrn_reflns_limit_k_min -26
_diffrn_reflns_limit_l_max 31
_diffrn_reflns_limit_l_min -31
_diffrn_reflns_number 61556
_diffrn_reflns_theta_full 29.97
_diffrn_reflns_theta_max 29.97
_diffrn_reflns_theta_min 2.52
_diffrn_standards_decay_% 0
_exptl_absorpt_coefficient_mu 1.008
_exptl_absorpt_correction_T_max 0.85
_exptl_absorpt_correction_T_min 0.74
_exptl_absorpt_correction_type multi-scan
_exptl_absorpt_process_details 'program SADABS, V2.10'
_exptl_crystal_colour orange
_exptl_crystal_density_diffrn 1.299
_exptl_crystal_density_method 'not measured'
_exptl_crystal_description prism
_exptl_crystal_F_000 1664
_exptl_crystal_size_max 0.37
_exptl_crystal_size_mid 0.18
_exptl_crystal_size_min 0.16
_refine_diff_density_max 1.443
_refine_diff_density_min -0.705
_refine_diff_density_rms 0.080
_refine_ls_abs_structure_details 'Flack H D (1983), Acta Cryst. A39, 876-881'
_refine_ls_abs_structure_Flack -0.017(12)
_refine_ls_extinction_method none
_refine_ls_goodness_of_fit_ref 1.112
_refine_ls_hydrogen_treatment constr
_refine_ls_matrix_type full
_refine_ls_number_parameters 420
_refine_ls_number_reflns 12044
_refine_ls_number_restraints 203
_refine_ls_restrained_S_all 1.105
_refine_ls_R_factor_all 0.0331
_refine_ls_R_factor_gt 0.0312
_refine_ls_shift/su_max 0.001
_refine_ls_shift/su_mean 0.000
_refine_ls_structure_factor_coef Fsqd
_refine_ls_weighting_details 'calc w=1/[\s^2^(Fo^2^)+(0.0336P)^2^+3.1469P] where P=(Fo^2^+2Fc^2^)/3'
_refine_ls_weighting_scheme calc
_refine_ls_wR_factor_gt 0.0749
_refine_ls_wR_factor_ref 0.0756
_reflns_number_gt 11563
_reflns_number_total 12044
_reflns_threshold_expression >2sigma(I)
_cod_data_source_file om700405a-file002.cif
_cod_data_source_block PdCl2+10c
_cod_depositor_comments
;
The following automatic conversions were performed:

'_symmetry_cell_setting' value 'Orthorhombic' changed to
'orthorhombic' according to
/home/saulius/struct/CIF-dictionaries/cif_core.dic dictionary named
'cif_core.dic' version 2.4.1 from 2010-06-29.

Automatic conversion script
Id: cif_fix_values 1715 2011-07-08 13:25:40Z adriana 
;
_cod_original_sg_symbol_Hall 'P 2ac 2ab '
_cod_original_sg_symbol_H-M 'P 21 21 21 '
_cod_database_code 4073502

loop_
_symmetry_equiv_pos_as_xyz
'x, y, z'
'-x+1/2, -y, z+1/2'
'-x, y+1/2, -z+1/2'
'x+1/2, -y+1/2, -z'

loop_
_atom_site_label
_atom_site_type_symbol
_atom_site_fract_x
_atom_site_fract_y
_atom_site_fract_z
_atom_site_U_iso_or_equiv
_atom_site_adp_type
_atom_site_occupancy
_atom_site_symmetry_multiplicity
_atom_site_calc_flag
_atom_site_refinement_flags
Pd Pd 0.775430(17) 0.365668(9) 0.347687(7) 0.01536(4) Uani 1 1 d U
Cl1 Cl 0.75145(6) 0.24897(3) 0.31504(3) 0.02464(12) Uani 1 1 d U
Cl2 Cl 1.01488(6) 0.35844(3) 0.34190(3) 0.02535(12) Uani 1 1 d U
Fe Fe 0.47022(4) 0.533574(18) 0.297975(15) 0.01662(7) Uani 1 1 d U
P1 P 0.54718(6) 0.37026(3) 0.35755(2) 0.01513(10) Uani 1 1 d U
P2 P 0.81059(6) 0.47241(3) 0.38666(3) 0.01686(11) Uani 1 1 d U
C1 C 0.4691(2) 0.45509(12) 0.35937(10) 0.0166(4) Uani 1 1 d U
C2 C 0.5292(2) 0.51726(12) 0.38419(10) 0.0172(4) Uani 1 1 d U
C3 C 0.4299(3) 0.57252(13) 0.38135(11) 0.0200(4) Uani 1 1 d U
C4 C 0.3088(2) 0.54397(13) 0.35513(11) 0.0211(4) Uani 1 1 d U
H4 H 0.2261 0.5690 0.3481 0.025 Uiso 1 1 calc R
C5 C 0.3315(2) 0.47183(13) 0.34113(11) 0.0195(4) Uani 1 1 d U
H5 H 0.2677 0.4407 0.3231 0.023 Uiso 1 1 calc R
C6 C 0.6029(3) 0.51392(15) 0.22884(11) 0.0242(5) Uani 1 1 d U
H6 H 0.6709 0.4783 0.2275 0.029 Uiso 1 1 calc R
C7 C 0.6212(3) 0.58356(15) 0.24997(11) 0.0228(4) Uani 1 1 d U
H7 H 0.7039 0.6026 0.2654 0.027 Uiso 1 1 calc R
C8 C 0.4949(3) 0.61985(14) 0.24410(12) 0.0234(4) Uani 1 1 d U
H8 H 0.4783 0.6673 0.2550 0.028 Uiso 1 1 calc R
C9 C 0.3982(3) 0.57303(15) 0.21926(11) 0.0249(5) Uani 1 1 d U
H9 H 0.3054 0.5839 0.2103 0.030 Uiso 1 1 calc R
C10 C 0.4626(3) 0.50712(15) 0.20985(11) 0.0263(5) Uani 1 1 d U
H10 H 0.4208 0.4661 0.1940 0.032 Uiso 1 1 calc R
C3A C 0.4490(3) 0.64664(14) 0.40250(13) 0.0276(5) Uani 1 1 d U
H3AA H 0.4445 0.6479 0.4461 0.041 Uiso 1 1 calc R
H3AB H 0.3764 0.6764 0.3859 0.041 Uiso 1 1 calc R
H3AC H 0.5385 0.6641 0.3893 0.041 Uiso 1 1 calc R
C11 C 0.6626(3) 0.52099(14) 0.41720(11) 0.0200(4) Uani 1 1 d U
H11A H 0.6464 0.5039 0.4582 0.024 Uiso 1 1 calc R
H11B H 0.6890 0.5710 0.4202 0.024 Uiso 1 1 calc R
C12 C 0.4535(2) 0.32597(12) 0.29893(11) 0.0186(4) Uani 1 1 d U
C13 C 0.5050(3) 0.32888(14) 0.24067(12) 0.0233(5) Uani 1 1 d U
H13 H 0.5911 0.3505 0.2331 0.028 Uiso 1 1 calc R
C14 C 0.4299(3) 0.30012(15) 0.19393(13) 0.0285(5) Uani 1 1 d U
H14 H 0.4639 0.3029 0.1543 0.034 Uiso 1 1 calc R
C15 C 0.3061(3) 0.26759(16) 0.20504(14) 0.0315(6) Uani 1 1 d U
H15 H 0.2554 0.2478 0.1731 0.038 Uiso 1 1 calc R
C16 C 0.2556(3) 0.26374(15) 0.26252(14) 0.0300(6) Uani 1 1 d U
H16 H 0.1705 0.2411 0.2700 0.036 Uiso 1 1 calc R
C17 C 0.3300(3) 0.29322(13) 0.30978(13) 0.0230(5) Uani 1 1 d U
H17 H 0.2953 0.2906 0.3493 0.028 Uiso 1 1 calc R
C18 C 0.5014(2) 0.33269(13) 0.42954(11) 0.0180(4) Uani 1 1 d U
C19 C 0.5799(3) 0.27726(14) 0.45272(12) 0.0236(5) Uani 1 1 d U
H19 H 0.6513 0.2570 0.4296 0.028 Uiso 1 1 calc R
C20 C 0.5525(3) 0.25226(16) 0.50966(12) 0.0267(5) Uani 1 1 d U
H20 H 0.6058 0.2148 0.5253 0.032 Uiso 1 1 calc R
C21 C 0.4494(3) 0.28074(15) 0.54377(12) 0.0248(5) Uani 1 1 d U
H21 H 0.4332 0.2639 0.5830 0.030 Uiso 1 1 calc R
C22 C 0.3695(3) 0.33423(16) 0.52048(14) 0.0308(6) Uani 1 1 d U
H22 H 0.2969 0.3535 0.5435 0.037 Uiso 1 1 calc R
C23 C 0.3953(3) 0.35995(15) 0.46343(12) 0.0264(5) Uani 1 1 d U
H23 H 0.3397 0.3964 0.4477 0.032 Uiso 1 1 calc R
C24 C 0.8986(2) 0.53422(13) 0.33822(12) 0.0218(4) Uani 1 1 d U
C25 C 0.9318(3) 0.51507(16) 0.28088(12) 0.0256(5) Uani 1 1 d U
H25 H 0.9134 0.4686 0.2678 0.031 Uiso 1 1 calc R
C26 C 0.9922(3) 0.56310(19) 0.24140(15) 0.0362(6) Uani 1 1 d U
C27 C 1.0228(3) 0.6298(2) 0.26205(16) 0.0403(6) Uani 1 1 d U
H27 H 1.0645 0.6626 0.2358 0.048 Uiso 1 1 calc R
C28 C 0.9939(3) 0.64975(15) 0.32015(17) 0.0347(6) Uani 1 1 d U
C29 C 0.9294(3) 0.60206(14) 0.35782(14) 0.0262(5) Uani 1 1 d U
H29 H 0.9061 0.6157 0.3972 0.031 Uiso 1 1 calc R
C30 C 0.9115(3) 0.46144(14) 0.45429(11) 0.0200(4) Uani 1 1 d U
C31 C 1.0391(3) 0.49278(14) 0.46348(12) 0.0230(5) Uani 1 1 d U
H31 H 1.0786 0.5215 0.4334 0.028 Uiso 1 1 calc R
C32 C 1.1082(3) 0.48163(15) 0.51713(12) 0.0269(5) Uani 1 1 d U
C33 C 1.0510(3) 0.43822(15) 0.55989(12) 0.0271(5) Uani 1 1 d U
H33 H 1.0990 0.4306 0.5961 0.033 Uiso 1 1 calc R
C34 C 0.9238(3) 0.40518(14) 0.55107(12) 0.0248(5) Uani 1 1 d U
C35 C 0.8556(3) 0.41787(14) 0.49750(11) 0.0228(5) Uani 1 1 d U
H35 H 0.7693 0.3963 0.4905 0.027 Uiso 1 1 calc R
C26A C 1.0216(4) 0.5432(3) 0.17817(16) 0.0544(9) Uani 1 1 d U
H26A H 1.0868 0.5040 0.1774 0.082 Uiso 1 1 calc R
H26B H 1.0609 0.5835 0.1571 0.082 Uiso 1 1 calc R
H26C H 0.9362 0.5289 0.1586 0.082 Uiso 1 1 calc R
C28A C 1.0368(4) 0.72198(17) 0.3420(2) 0.0538(10) Uani 1 1 d U
H28A H 1.0051 0.7577 0.3138 0.081 Uiso 1 1 calc R
H28B H 1.1369 0.7240 0.3451 0.081 Uiso 1 1 calc R
H28C H 0.9960 0.7308 0.3812 0.081 Uiso 1 1 calc R
C32A C 1.2436(3) 0.51768(19) 0.52839(14) 0.0389(7) Uani 1 1 d U
H32A H 1.3043 0.4861 0.5506 0.058 Uiso 1 1 calc R
H32B H 1.2281 0.5605 0.5517 0.058 Uiso 1 1 calc R
H32C H 1.2863 0.5299 0.4903 0.058 Uiso 1 1 calc R
C34A C 0.8630(3) 0.35815(18) 0.59729(12) 0.0333(6) Uani 1 1 d U
H34A H 0.8030 0.3237 0.5781 0.050 Uiso 1 1 calc R
H34B H 0.8097 0.3862 0.6256 0.050 Uiso 1 1 calc R
H34C H 0.9366 0.3337 0.6185 0.050 Uiso 1 1 calc R

loop_
_atom_site_aniso_label
_atom_site_aniso_U_11
_atom_site_aniso_U_22
_atom_site_aniso_U_33
_atom_site_aniso_U_23
_atom_site_aniso_U_13
_atom_site_aniso_U_12
Pd 0.01426(7) 0.01623(7) 0.01559(7) 0.00084(6) -0.00077(6) 0.00162(6)
Cl1 0.0237(3) 0.0199(2) 0.0303(3) -0.0072(2) -0.0046(2) 0.0062(2)
Cl2 0.0159(2) 0.0270(3) 0.0332(3) 0.0036(3) 0.0035(2) 0.0029(2)
Fe 0.01613(15) 0.01675(15) 0.01698(15) 0.00412(12) 0.00034(12) 0.00154(12)
P1 0.0142(2) 0.0151(2) 0.0161(2) 0.0015(2) -0.00095(18) 0.0009(2)
P2 0.0156(3) 0.0180(3) 0.0170(3) 0.0016(2) -0.0018(2) -0.0012(2)
C1 0.0154(9) 0.0171(8) 0.0173(9) 0.0042(6) -0.0001(7) -0.0001(7)
C2 0.0165(9) 0.0182(9) 0.0168(8) 0.0018(7) 0.0007(7) 0.0006(7)
C3 0.0220(10) 0.0184(9) 0.0196(9) 0.0024(8) 0.0011(8) 0.0022(8)
C4 0.0174(9) 0.0208(10) 0.0251(11) 0.0056(9) 0.0034(7) 0.0056(7)
C5 0.0156(9) 0.0198(9) 0.0233(11) 0.0051(8) 0.0002(8) -0.0003(7)
C6 0.0263(11) 0.0276(11) 0.0185(10) 0.0052(9) 0.0057(8) 0.0058(9)
C7 0.0224(10) 0.0260(12) 0.0201(11) 0.0096(9) 0.0024(8) 0.0004(8)
C8 0.0243(11) 0.0222(10) 0.0236(11) 0.0089(8) 0.0007(9) 0.0012(8)
C9 0.0243(11) 0.0303(12) 0.0199(9) 0.0078(9) -0.0024(9) 0.0030(9)
C10 0.0349(13) 0.0271(11) 0.0167(8) 0.0024(8) -0.0019(9) 0.0010(10)
C3A 0.0310(14) 0.0191(11) 0.0328(13) -0.0047(9) 0.0033(11) 0.0033(9)
C11 0.0168(10) 0.0220(11) 0.0212(11) -0.0013(9) -0.0006(8) -0.0001(8)
C12 0.0165(10) 0.0180(10) 0.0213(9) -0.0010(8) -0.0059(8) 0.0037(8)
C13 0.0254(12) 0.0220(12) 0.0224(11) -0.0014(9) -0.0033(9) 0.0001(9)
C14 0.0342(14) 0.0276(13) 0.0236(12) -0.0062(10) -0.0080(10) 0.0029(11)
C15 0.0279(13) 0.0322(14) 0.0344(13) -0.0134(12) -0.0121(11) 0.0024(10)
C16 0.0197(13) 0.0299(13) 0.0403(14) -0.0107(11) -0.0076(10) 0.0003(10)
C17 0.0180(11) 0.0204(11) 0.0306(12) -0.0033(10) -0.0029(9) 0.0023(9)
C18 0.0166(10) 0.0175(10) 0.0199(10) 0.0041(8) -0.0005(8) -0.0026(8)
C19 0.0254(12) 0.0242(12) 0.0212(11) 0.0043(9) 0.0018(9) 0.0046(9)
C20 0.0270(13) 0.0276(13) 0.0254(13) 0.0108(10) -0.0030(10) -0.0013(10)
C21 0.0246(12) 0.0282(13) 0.0216(11) 0.0076(9) 0.0011(9) -0.0047(10)
C22 0.0269(14) 0.0336(15) 0.0321(14) 0.0101(12) 0.0111(11) 0.0032(10)
C23 0.0245(12) 0.0261(13) 0.0287(12) 0.0095(10) 0.0080(9) 0.0050(10)
C24 0.0148(10) 0.0219(10) 0.0289(11) 0.0095(9) 0.0006(8) 0.0001(8)
C25 0.0167(11) 0.0338(13) 0.0262(11) 0.0109(10) -0.0008(9) 0.0002(10)
C26 0.0200(13) 0.0503(16) 0.0383(14) 0.0220(11) 0.0038(11) 0.0024(12)
C27 0.0183(12) 0.0442(14) 0.0583(16) 0.0319(12) 0.0046(12) 0.0004(13)
C28 0.0139(11) 0.0235(12) 0.0667(17) 0.0180(11) -0.0035(12) -0.0013(9)
C29 0.0177(11) 0.0219(11) 0.0392(14) 0.0063(10) -0.0047(10) -0.0003(9)
C30 0.0195(10) 0.0231(11) 0.0174(10) -0.0006(8) -0.0034(8) 0.0009(9)
C31 0.0208(11) 0.0265(12) 0.0218(11) -0.0006(9) -0.0030(9) -0.0015(9)
C32 0.0251(12) 0.0327(14) 0.0230(12) -0.0055(10) -0.0051(9) -0.0015(10)
C33 0.0300(13) 0.0335(14) 0.0178(11) -0.0049(9) -0.0059(9) 0.0047(10)
C34 0.0317(13) 0.0236(13) 0.0191(11) -0.0001(9) -0.0016(9) 0.0028(10)
C35 0.0273(12) 0.0221(12) 0.0191(10) -0.0003(9) -0.0041(9) -0.0035(9)
C26A 0.0427(19) 0.086(3) 0.0346(15) 0.0288(15) 0.0075(15) 0.002(2)
C28A 0.0289(15) 0.0269(13) 0.106(3) 0.0170(16) -0.017(2) -0.0108(12)
C32A 0.0339(16) 0.0510(19) 0.0317(14) -0.0018(13) -0.0139(12) -0.0082(13)
C34A 0.0431(16) 0.0369(16) 0.0198(11) 0.0037(11) -0.0041(10) -0.0020(13)

loop_
_atom_type_symbol
_atom_type_description
_atom_type_scat_dispersion_real
_atom_type_scat_dispersion_imag
_atom_type_scat_source
C C 0.0033 0.0016 'International Tables Vol C Tables 4.2.6.8 and 6.1.1.4'
H H 0.0000 0.0000 'International Tables Vol C Tables 4.2.6.8 and 6.1.1.4'
P P 0.1023 0.0942 'International Tables Vol C Tables 4.2.6.8 and 6.1.1.4'
Cl Cl 0.1484 0.1585 'International Tables Vol C Tables 4.2.6.8 and 6.1.1.4'
Fe Fe 0.3463 0.8444 'International Tables Vol C Tables 4.2.6.8 and 6.1.1.4'
Pd Pd -0.9988 1.0072 'International Tables Vol C Tables 4.2.6.8 and 6.1.1.4'

loop_
_geom_angle_atom_site_label_1
_geom_angle_atom_site_label_2
_geom_angle_atom_site_label_3
_geom_angle
P1 Pd P2 94.48(2)
P1 Pd Cl2 177.26(2)
P2 Pd Cl2 85.55(2)
P1 Pd Cl1 88.22(2)
P2 Pd Cl1 174.12(2)
Cl2 Pd Cl1 91.51(2)
C1 Fe C5 41.38(9)
C1 Fe C4 68.96(9)
C5 Fe C4 40.97(10)
C1 Fe C2 41.20(9)
C5 Fe C2 69.43(10)
C4 Fe C2 68.67(10)
C1 Fe C10 118.34(10)
C5 Fe C10 107.09(11)
C4 Fe C10 127.22(11)
C2 Fe C10 152.90(10)
C1 Fe C9 148.67(11)
C5 Fe C9 113.28(11)
C4 Fe C9 104.06(11)
C2 Fe C9 166.26(11)
C10 Fe C9 40.65(11)
C1 Fe C3 69.30(10)
C5 Fe C3 69.37(10)
C4 Fe C3 40.82(10)
C2 Fe C3 40.94(9)
C10 Fe C3 164.97(11)
C9 Fe C3 126.13(11)
C1 Fe C6 112.42(10)
C5 Fe C6 132.21(11)
C4 Fe C6 168.04(11)
C2 Fe C6 120.71(10)
C10 Fe C6 41.10(12)
C9 Fe C6 68.31(11)
C3 Fe C6 151.14(11)
C1 Fe C8 171.01(11)
C5 Fe C8 145.02(10)
C4 Fe C8 112.51(10)
C2 Fe C8 130.26(11)
C10 Fe C8 68.39(11)
C9 Fe C8 40.31(11)
C3 Fe C8 105.67(11)
C6 Fe C8 68.13(11)
C1 Fe C7 134.35(10)
C5 Fe C7 172.29(11)
C4 Fe C7 146.74(11)
C2 Fe C7 111.41(10)
C10 Fe C7 68.48(12)
C9 Fe C7 67.85(11)
C3 Fe C7 116.58(11)
C6 Fe C7 40.41(11)
C8 Fe C7 40.34(10)
C1 P1 C12 102.89(11)
C1 P1 C18 103.32(11)
C12 P1 C18 109.74(12)
C1 P1 Pd 117.48(8)
C12 P1 Pd 114.30(8)
C18 P1 Pd 108.42(8)
C24 P2 C30 108.52(12)
C24 P2 C11 105.45(12)
C30 P2 C11 99.80(11)
C24 P2 Pd 115.25(9)
C30 P2 Pd 107.71(9)
C11 P2 Pd 118.71(8)
C2 C1 C5 108.0(2)
C2 C1 P1 125.55(18)
C5 C1 P1 126.27(18)
C2 C1 Fe 69.75(13)
C5 C1 Fe 69.46(13)
P1 C1 Fe 130.33(13)
C3 C2 C1 108.3(2)
C3 C2 C11 125.1(2)
C1 C2 C11 125.9(2)
C3 C2 Fe 69.85(14)
C1 C2 Fe 69.05(13)
C11 C2 Fe 134.86(17)
C4 C3 C2 107.3(2)
C4 C3 C3A 126.3(2)
C2 C3 C3A 126.4(2)
C4 C3 Fe 69.18(14)
C2 C3 Fe 69.21(14)
C3A C3 Fe 127.22(18)
C3 C4 C5 109.2(2)
C3 C4 Fe 70.00(14)
C5 C4 Fe 69.40(14)
C3 C4 H4 125.4
C5 C4 H4 125.4
Fe C4 H4 126.8
C4 C5 C1 107.2(2)
C4 C5 Fe 69.63(14)
C1 C5 Fe 69.16(13)
C4 C5 H5 126.4
C1 C5 H5 126.4
Fe C5 H5 126.4
C7 C6 C10 107.6(2)
C7 C6 Fe 69.92(15)
C10 C6 Fe 69.01(15)
C7 C6 H6 126.2
C10 C6 H6 126.2
Fe C6 H6 126.5
C8 C7 C6 108.4(2)
C8 C7 Fe 69.71(15)
C6 C7 Fe 69.68(15)
C8 C7 H7 125.8
C6 C7 H7 125.8
Fe C7 H7 126.4
C9 C8 C7 108.0(2)
C9 C8 Fe 69.45(15)
C7 C8 Fe 69.94(14)
C9 C8 H8 126.0
C7 C8 H8 126.0
Fe C8 H8 126.2
C8 C9 C10 108.8(2)
C8 C9 Fe 70.24(15)
C10 C9 Fe 69.62(15)
C8 C9 H9 125.6
C10 C9 H9 125.6
Fe C9 H9 126.1
C9 C10 C6 107.3(2)
C9 C10 Fe 69.73(15)
C6 C10 Fe 69.89(15)
C9 C10 H10 126.4
C6 C10 H10 126.4
Fe C10 H10 125.6
C3 C3A H3AA 109.5
C3 C3A H3AB 109.5
H3AA C3A H3AB 109.5
C3 C3A H3AC 109.5
H3AA C3A H3AC 109.5
H3AB C3A H3AC 109.5
C2 C11 P2 118.11(17)
C2 C11 H11A 107.8
P2 C11 H11A 107.8
C2 C11 H11B 107.8
P2 C11 H11B 107.8
H11A C11 H11B 107.1
C17 C12 C13 119.7(2)
C17 C12 P1 121.6(2)
C13 C12 P1 118.62(19)
C14 C13 C12 119.9(3)
C14 C13 H13 120.0
C12 C13 H13 120.0
C15 C14 C13 120.1(3)
C15 C14 H14 120.0
C13 C14 H14 120.0
C14 C15 C16 120.3(3)
C14 C15 H15 119.9
C16 C15 H15 119.9
C15 C16 C17 120.0(3)
C15 C16 H16 120.0
C17 C16 H16 120.0
C12 C17 C16 120.0(3)
C12 C17 H17 120.0
C16 C17 H17 120.0
C23 C18 C19 119.1(2)
C23 C18 P1 121.51(19)
C19 C18 P1 119.34(19)
C20 C19 C18 119.5(2)
C20 C19 H19 120.2
C18 C19 H19 120.2
C21 C20 C19 121.2(3)
C21 C20 H20 119.4
C19 C20 H20 119.4
C20 C21 C22 119.4(2)
C20 C21 H21 120.3
C22 C21 H21 120.3
C21 C22 C23 120.3(3)
C21 C22 H22 119.9
C23 C22 H22 119.9
C18 C23 C22 120.5(3)
C18 C23 H23 119.8
C22 C23 H23 119.8
C25 C24 C29 119.3(2)
C25 C24 P2 119.9(2)
C29 C24 P2 120.8(2)
C24 C25 C26 121.1(3)
C24 C25 H25 119.5
C26 C25 H25 119.5
C27 C26 C25 118.5(3)
C27 C26 C26A 120.6(3)
C25 C26 C26A 120.9(3)
C26 C27 C28 121.5(3)
C26 C27 H27 119.3
C28 C27 H27 119.3
C27 C28 C29 119.0(3)
C27 C28 C28A 119.7(3)
C29 C28 C28A 121.3(4)
C28 C29 C24 120.6(3)
C28 C29 H29 119.7
C24 C29 H29 119.7
C35 C30 C31 120.2(2)
C35 C30 P2 116.03(19)
C31 C30 P2 123.8(2)
C30 C31 C32 119.5(3)
C30 C31 H31 120.2
C32 C31 H31 120.2
C33 C32 C31 119.6(3)
C33 C32 C32A 120.5(3)
C31 C32 C32A 119.8(3)
C32 C33 C34 121.7(2)
C32 C33 H33 119.1
C34 C33 H33 119.1
C35 C34 C33 117.7(3)
C35 C34 C34A 120.9(3)
C33 C34 C34A 121.4(2)
C30 C35 C34 121.2(2)
C30 C35 H35 119.4
C34 C35 H35 119.4
C26 C26A H26A 109.5
C26 C26A H26B 109.5
H26A C26A H26B 109.5
C26 C26A H26C 109.5
H26A C26A H26C 109.5
H26B C26A H26C 109.5
C28 C28A H28A 109.5
C28 C28A H28B 109.5
H28A C28A H28B 109.5
C28 C28A H28C 109.5
H28A C28A H28C 109.5
H28B C28A H28C 109.5
C32 C32A H32A 109.5
C32 C32A H32B 109.5
H32A C32A H32B 109.5
C32 C32A H32C 109.5
H32A C32A H32C 109.5
H32B C32A H32C 109.5
C34 C34A H34A 109.5
C34 C34A H34B 109.5
H34A C34A H34B 109.5
C34 C34A H34C 109.5
H34A C34A H34C 109.5
H34B C34A H34C 109.5

loop_
_geom_bond_atom_site_label_1
_geom_bond_atom_site_label_2
_geom_bond_distance
Pd P1 2.2388(6)
Pd P2 2.2402(7)
Pd Cl2 2.3429(6)
Pd Cl1 2.3526(6)
Fe C1 2.033(2)
Fe C5 2.038(2)
Fe C4 2.041(2)
Fe C2 2.043(2)
Fe C10 2.043(3)
Fe C9 2.044(3)
Fe C3 2.051(3)
Fe C6 2.055(3)
Fe C8 2.055(3)
Fe C7 2.058(3)
P1 C1 1.787(2)
P1 C12 1.810(2)
P1 C18 1.823(2)
P2 C24 1.818(2)
P2 C30 1.821(2)
P2 C11 1.846(3)
C1 C2 1.434(3)
C1 C5 1.438(3)
C2 C3 1.432(3)
C2 C11 1.499(3)
C3 C4 1.427(4)
C3 C3A 1.501(4)
C4 C5 1.427(3)
C4 H4 0.9500
C5 H5 0.9500
C6 C7 1.420(4)
C6 C10 1.439(4)
C6 H6 0.9500
C7 C8 1.418(4)
C7 H7 0.9500
C8 C9 1.413(4)
C8 H8 0.9500
C9 C10 1.420(4)
C9 H9 0.9500
C10 H10 0.9500
C3A H3AA 0.9800
C3A H3AB 0.9800
C3A H3AC 0.9800
C11 H11A 0.9900
C11 H11B 0.9900
C12 C17 1.378(4)
C12 C13 1.402(4)
C13 C14 1.392(4)
C13 H13 0.9500
C14 C15 1.380(4)
C14 H14 0.9500
C15 C16 1.383(4)
C15 H15 0.9500
C16 C17 1.403(4)
C16 H16 0.9500
C17 H17 0.9500
C18 C23 1.385(4)
C18 C19 1.405(3)
C19 C20 1.390(4)
C19 H19 0.9500
C20 C21 1.375(4)
C20 H20 0.9500
C21 C22 1.385(4)
C21 H21 0.9500
C22 C23 1.394(4)
C22 H22 0.9500
C23 H23 0.9500
C24 C25 1.376(4)
C24 C29 1.398(4)
C25 C26 1.404(4)
C25 H25 0.9500
C26 C27 1.385(5)
C26 C26A 1.497(5)
C27 C28 1.388(5)
C27 H27 0.9500
C28 C29 1.391(4)
C28 C28A 1.520(5)
C29 H29 0.9500
C30 C35 1.388(4)
C30 C31 1.396(4)
C31 C32 1.397(4)
C31 H31 0.9500
C32 C33 1.384(4)
C32 C32A 1.509(4)
C33 C34 1.406(4)
C33 H33 0.9500
C34 C35 1.395(4)
C34 C34A 1.493(4)
C35 H35 0.9500
C26A H26A 0.9800
C26A H26B 0.9800
C26A H26C 0.9800
C28A H28A 0.9800
C28A H28B 0.9800
C28A H28C 0.9800
C32A H32A 0.9800
C32A H32B 0.9800
C32A H32C 0.9800
C34A H34A 0.9800
C34A H34B 0.9800
C34A H34C 0.9800

loop_
_geom_torsion_atom_site_label_1
_geom_torsion_atom_site_label_2
_geom_torsion_atom_site_label_3
_geom_torsion_atom_site_label_4
_geom_torsion
P2 Pd P1 C1 25.15(9)
Cl1 Pd P1 C1 -160.08(9)
P2 Pd P1 C12 145.86(9)
Cl1 Pd P1 C12 -39.37(9)
P2 Pd P1 C18 -91.40(9)
Cl1 Pd P1 C18 83.37(9)
P1 Pd P2 C24 -121.42(9)
Cl2 Pd P2 C24 61.33(9)
P1 Pd P2 C30 117.29(9)
Cl2 Pd P2 C30 -59.96(9)
P1 Pd P2 C11 5.04(9)
Cl2 Pd P2 C11 -172.21(9)
C12 P1 C1 C2 -159.7(2)
C18 P1 C1 C2 86.1(2)
Pd P1 C1 C2 -33.2(2)
C12 P1 C1 C5 26.1(2)
C18 P1 C1 C5 -88.1(2)
Pd P1 C1 C5 152.57(18)
C12 P1 C1 Fe -66.91(18)
C18 P1 C1 Fe 178.87(15)
Pd P1 C1 Fe 59.59(18)
C5 Fe C1 C2 -119.3(2)
C4 Fe C1 C2 -81.24(15)
C10 Fe C1 C2 156.84(15)
C9 Fe C1 C2 -163.69(19)
C3 Fe C1 C2 -37.41(14)
C6 Fe C1 C2 111.55(15)
C7 Fe C1 C2 70.03(19)
C4 Fe C1 C5 38.08(15)
C2 Fe C1 C5 119.3(2)
C10 Fe C1 C5 -83.85(17)
C9 Fe C1 C5 -44.4(3)
C3 Fe C1 C5 81.90(15)
C6 Fe C1 C5 -129.13(16)
C7 Fe C1 C5 -170.66(16)
C5 Fe C1 P1 120.7(2)
C4 Fe C1 P1 158.8(2)
C2 Fe C1 P1 -120.0(2)
C10 Fe C1 P1 36.9(2)
C9 Fe C1 P1 76.3(3)
C3 Fe C1 P1 -157.4(2)
C6 Fe C1 P1 -8.4(2)
C7 Fe C1 P1 -50.0(2)
C5 C1 C2 C3 -0.1(3)
P1 C1 C2 C3 -175.23(17)
Fe C1 C2 C3 59.02(16)
C5 C1 C2 C11 169.9(2)
P1 C1 C2 C11 -5.2(3)
Fe C1 C2 C11 -130.9(2)
C5 C1 C2 Fe -59.14(16)
P1 C1 C2 Fe 125.75(18)
C1 Fe C2 C3 -119.9(2)
C5 Fe C2 C3 -81.86(15)
C4 Fe C2 C3 -37.85(14)
C10 Fe C2 C3 -169.3(2)
C9 Fe C2 C3 22.2(5)
C6 Fe C2 C3 150.43(15)
C8 Fe C2 C3 64.14(19)
C7 Fe C2 C3 106.35(16)
C5 Fe C2 C1 38.00(14)
C4 Fe C2 C1 82.01(15)
C10 Fe C2 C1 -49.5(3)
C9 Fe C2 C1 142.0(4)
C3 Fe C2 C1 119.9(2)
C6 Fe C2 C1 -89.71(16)
C8 Fe C2 C1 -176.00(15)
C7 Fe C2 C1 -133.79(15)
C1 Fe C2 C11 120.3(3)
C5 Fe C2 C11 158.3(3)
C4 Fe C2 C11 -157.7(3)
C10 Fe C2 C11 70.8(4)
C9 Fe C2 C11 -97.7(5)
C3 Fe C2 C11 -119.9(3)
C6 Fe C2 C11 30.6(3)
C8 Fe C2 C11 -55.7(3)
C7 Fe C2 C11 -13.5(3)
C1 C2 C3 C4 0.4(3)
C11 C2 C3 C4 -169.8(2)
Fe C2 C3 C4 58.88(17)
C1 C2 C3 C3A 179.9(2)
C11 C2 C3 C3A 9.7(4)
Fe C2 C3 C3A -121.6(3)
C1 C2 C3 Fe -58.52(16)
C11 C2 C3 Fe 131.3(2)
C1 Fe C3 C4 -81.39(15)
C5 Fe C3 C4 -37.02(14)
C2 Fe C3 C4 -119.0(2)
C10 Fe C3 C4 42.0(5)
C9 Fe C3 C4 67.34(18)
C6 Fe C3 C4 179.5(2)
C8 Fe C3 C4 106.46(15)
C7 Fe C3 C4 148.32(14)
C1 Fe C3 C2 37.64(14)
C5 Fe C3 C2 82.01(15)
C4 Fe C3 C2 119.0(2)
C10 Fe C3 C2 161.0(4)
C9 Fe C3 C2 -173.63(15)
C6 Fe C3 C2 -61.5(3)
C8 Fe C3 C2 -134.50(15)
C7 Fe C3 C2 -92.65(16)
C1 Fe C3 C3A 158.2(3)
C5 Fe C3 C3A -157.4(3)
C4 Fe C3 C3A -120.4(3)
C2 Fe C3 C3A 120.6(3)
C10 Fe C3 C3A -78.4(5)
C9 Fe C3 C3A -53.1(3)
C6 Fe C3 C3A 59.1(3)
C8 Fe C3 C3A -13.9(3)
C7 Fe C3 C3A 27.9(3)
C2 C3 C4 C5 -0.5(3)
C3A C3 C4 C5 -180.0(2)
Fe C3 C4 C5 58.44(18)
C2 C3 C4 Fe -58.90(16)
C3A C3 C4 Fe 121.6(3)
C1 Fe C4 C3 82.30(15)
C5 Fe C4 C3 120.7(2)
C2 Fe C4 C3 37.96(14)
C10 Fe C4 C3 -167.43(15)
C9 Fe C4 C3 -129.80(15)
C6 Fe C4 C3 -178.7(5)
C8 Fe C4 C3 -88.14(16)
C7 Fe C4 C3 -58.9(2)
C1 Fe C4 C5 -38.45(14)
C2 Fe C4 C5 -82.79(15)
C10 Fe C4 C5 71.83(18)
C9 Fe C4 C5 109.45(16)
C3 Fe C4 C5 -120.7(2)
C6 Fe C4 C5 60.5(5)
C8 Fe C4 C5 151.11(15)
C7 Fe C4 C5 -179.64(18)
C3 C4 C5 C1 0.4(3)
Fe C4 C5 C1 59.19(16)
C3 C4 C5 Fe -58.80(17)
C2 C1 C5 C4 -0.2(3)
P1 C1 C5 C4 174.90(18)
Fe C1 C5 C4 -59.49(17)
C2 C1 C5 Fe 59.32(16)
P1 C1 C5 Fe -125.61(19)
C1 Fe C5 C4 118.6(2)
C2 Fe C5 C4 80.77(15)
C10 Fe C5 C4 -127.67(16)
C9 Fe C5 C4 -84.71(17)
C3 Fe C5 C4 36.89(15)
C6 Fe C5 C4 -165.91(15)
C8 Fe C5 C4 -51.1(2)
C4 Fe C5 C1 -118.6(2)
C2 Fe C5 C1 -37.84(14)
C10 Fe C5 C1 113.72(15)
C9 Fe C5 C1 156.68(15)
C3 Fe C5 C1 -81.72(15)
C6 Fe C5 C1 75.48(19)
C8 Fe C5 C1 -169.74(18)
C1 Fe C6 C7 -133.00(15)
C5 Fe C6 C7 -176.81(15)
C4 Fe C6 C7 132.8(5)
C2 Fe C6 C7 -87.56(17)
C10 Fe C6 C7 119.0(2)
C9 Fe C6 C7 80.87(17)
C3 Fe C6 C7 -45.5(3)
C8 Fe C6 C7 37.30(16)
C1 Fe C6 C10 107.95(16)
C5 Fe C6 C10 64.1(2)
C4 Fe C6 C10 13.7(6)
C2 Fe C6 C10 153.40(15)
C9 Fe C6 C10 -38.18(16)
C3 Fe C6 C10 -164.5(2)
C8 Fe C6 C10 -81.74(17)
C7 Fe C6 C10 -119.0(2)
C10 C6 C7 C8 -0.2(3)
Fe C6 C7 C8 -59.16(18)
C10 C6 C7 Fe 58.91(17)
C1 Fe C7 C8 -169.32(16)
C4 Fe C7 C8 -44.2(3)
C2 Fe C7 C8 -127.64(16)
C10 Fe C7 C8 81.53(18)
C9 Fe C7 C8 37.59(17)
C3 Fe C7 C8 -82.96(18)
C6 Fe C7 C8 119.7(2)
C1 Fe C7 C6 71.0(2)
C4 Fe C7 C6 -163.90(18)
C2 Fe C7 C6 112.68(16)
C10 Fe C7 C6 -38.16(16)
C9 Fe C7 C6 -82.10(17)
C3 Fe C7 C6 157.35(15)
C8 Fe C7 C6 -119.7(2)
C6 C7 C8 C9 -0.1(3)
Fe C7 C8 C9 -59.26(18)
C6 C7 C8 Fe 59.14(18)
C5 Fe C8 C9 -51.8(3)
C4 Fe C8 C9 -85.30(18)
C2 Fe C8 C9 -165.79(16)
C10 Fe C8 C9 37.39(17)
C3 Fe C8 C9 -128.03(17)
C6 Fe C8 C9 81.80(18)
C7 Fe C8 C9 119.2(2)
C5 Fe C8 C7 -170.92(18)
C4 Fe C8 C7 155.54(16)
C2 Fe C8 C7 75.0(2)
C10 Fe C8 C7 -81.77(18)
C9 Fe C8 C7 -119.2(2)
C3 Fe C8 C7 112.81(17)
C6 Fe C8 C7 -37.36(17)
C7 C8 C9 C10 0.5(3)
Fe C8 C9 C10 -59.12(18)
C7 C8 C9 Fe 59.57(18)
C1 Fe C9 C8 -179.13(19)
C5 Fe C9 C8 150.65(16)
C4 Fe C9 C8 108.35(17)
C2 Fe C9 C8 52.1(5)
C10 Fe C9 C8 -119.9(2)
C3 Fe C9 C8 69.9(2)
C6 Fe C9 C8 -81.33(18)
C7 Fe C9 C8 -37.62(16)
C1 Fe C9 C10 -59.2(3)
C5 Fe C9 C10 -89.43(18)
C4 Fe C9 C10 -131.73(17)
C2 Fe C9 C10 172.0(4)
C3 Fe C9 C10 -170.18(16)
C6 Fe C9 C10 38.59(17)
C8 Fe C9 C10 119.9(2)
C7 Fe C9 C10 82.31(18)
C8 C9 C10 C6 -0.6(3)
Fe C9 C10 C6 -60.10(17)
C8 C9 C10 Fe 59.50(18)
C7 C6 C10 C9 0.5(3)
Fe C6 C10 C9 60.00(18)
C7 C6 C10 Fe -59.48(17)
C1 Fe C10 C9 149.50(16)
C5 Fe C10 C9 106.06(17)
C4 Fe C10 C9 65.4(2)
C2 Fe C10 C9 -175.8(2)
C3 Fe C10 C9 32.1(5)
C6 Fe C10 C9 -118.2(2)
C8 Fe C10 C9 -37.09(17)
C7 Fe C10 C9 -80.62(17)
C1 Fe C10 C6 -92.34(17)
C5 Fe C10 C6 -135.78(16)
C4 Fe C10 C6 -176.46(15)
C2 Fe C10 C6 -57.7(3)
C9 Fe C10 C6 118.2(2)
C3 Fe C10 C6 150.3(4)
C8 Fe C10 C6 81.06(17)
C7 Fe C10 C6 37.53(16)
C3 C2 C11 P2 -147.7(2)
C1 C2 C11 P2 43.9(3)
Fe C2 C11 P2 -51.7(3)
C24 P2 C11 C2 91.3(2)
C30 P2 C11 C2 -156.22(19)
Pd P2 C11 C2 -39.7(2)
C1 P1 C12 C17 -84.2(2)
C18 P1 C12 C17 25.3(2)
Pd P1 C12 C17 147.29(18)
C1 P1 C12 C13 92.1(2)
C18 P1 C12 C13 -158.44(19)
Pd P1 C12 C13 -36.4(2)
C17 C12 C13 C14 1.4(4)
P1 C12 C13 C14 -174.9(2)
C12 C13 C14 C15 -1.2(4)
C13 C14 C15 C16 0.4(4)
C14 C15 C16 C17 0.2(4)
C13 C12 C17 C16 -0.8(4)
P1 C12 C17 C16 175.5(2)
C15 C16 C17 C12 0.0(4)
C1 P1 C18 C23 17.7(2)
C12 P1 C18 C23 -91.5(2)
Pd P1 C18 C23 143.1(2)
C1 P1 C18 C19 -158.8(2)
C12 P1 C18 C19 92.0(2)
Pd P1 C18 C19 -33.5(2)
C23 C18 C19 C20 -1.8(4)
P1 C18 C19 C20 174.8(2)
C18 C19 C20 C21 0.1(4)
C19 C20 C21 C22 1.5(4)
C20 C21 C22 C23 -1.4(5)
C19 C18 C23 C22 2.0(4)
P1 C18 C23 C22 -174.6(2)
C21 C22 C23 C18 -0.4(5)
C30 P2 C24 C25 124.4(2)
C11 P2 C24 C25 -129.4(2)
Pd P2 C24 C25 3.5(2)
C30 P2 C24 C29 -57.7(2)
C11 P2 C24 C29 48.5(2)
Pd P2 C24 C29 -178.56(17)
C29 C24 C25 C26 -1.8(4)
P2 C24 C25 C26 176.1(2)
C24 C25 C26 C27 2.4(4)
C24 C25 C26 C26A -176.9(3)
C25 C26 C27 C28 -0.6(4)
C26A C26 C27 C28 178.7(3)
C26 C27 C28 C29 -1.7(4)
C26 C27 C28 C28A 176.4(3)
C27 C28 C29 C24 2.3(4)
C28A C28 C29 C24 -175.8(3)
C25 C24 C29 C28 -0.5(4)
P2 C24 C29 C28 -178.5(2)
C24 P2 C30 C35 177.4(2)
C11 P2 C30 C35 67.3(2)
Pd P2 C30 C35 -57.2(2)
C24 P2 C30 C31 -3.9(3)
C11 P2 C30 C31 -114.0(2)
Pd P2 C30 C31 121.5(2)
C35 C30 C31 C32 -1.9(4)
P2 C30 C31 C32 179.5(2)
C30 C31 C32 C33 1.6(4)
C30 C31 C32 C32A -177.5(3)
C31 C32 C33 C34 -0.5(4)
C32A C32 C33 C34 178.6(3)
C32 C33 C34 C35 -0.4(4)
C32 C33 C34 C34A 179.7(3)
C31 C30 C35 C34 1.0(4)
P2 C30 C35 C34 179.7(2)
C33 C34 C35 C30 0.2(4)
C34A C34 C35 C30 -179.9(3)
